data_4100880
loop_
_publ_author_name
'van der Vlugt, Jarl Ivar'
'Rauchfuss, Thomas B.'
'Wilson, Scott R.'

_publ_section_title
;
 g21ca
;
_journal_name_full 'Journal of the American Chemical Society'
_journal_year 2005
_chemical_formula_moiety 'C16 H41 Fe2 O2 P4 S2, F6 P'
_chemical_formula_sum 'C16 H41 F6 Fe2 O2 P5 S2'
_chemical_formula_weight 710.16
_space_group_IT_number 14
_symmetry_cell_setting monoclinic
_symmetry_space_group_name_Hall '-P 2ybc'
_symmetry_space_group_name_H-M 'P 1 21/c 1'
_cell_angle_alpha 90.00
_cell_angle_beta 90.526(6)
_cell_angle_gamma 90.00
_cell_formula_units_Z 4
_cell_length_a 14.743(5)
_cell_length_b 10.900(4)
_cell_length_c 19.025(7)
_cell_measurement_temperature 193(2)
_cell_volume 3057.2(18)
_diffrn_ambient_temperature 193(2)
_exptl_crystal_density_diffrn 1.543
_exptl_crystal_id g21ca
_cod_depositor_comments
;
The following automatic conversions were performed:
'_symmetry_cell_setting' value 'Monoclinic' changed to 'monoclinic'
according to '/home/saulius/struct/CIF-dictionaries/cif_core.dic'
dictionary named 'cif_core.dic' version 2.4.1 from 2010-06-29.

Automatic conversion script
Id: cif_fix_enum 1527 2010-12-29 10:47:43Z saulius 
;
_cod_original_sg_symbol_Hall '-P 2ybc '
_cod_original_sg_symbol_H-M 'P 21/c'
_cod_database_code 4100880

loop_
_symmetry_equiv_pos_as_xyz
'x, y, z'
'-x, y+1/2, -z+1/2'
'-x, -y, -z'
'x, -y-1/2, z-1/2'

loop_
_atom_site_label
_atom_site_type_symbol
_atom_site_fract_x
_atom_site_fract_y
_atom_site_fract_z
_atom_site_U_iso_or_equiv
_atom_site_adp_type
_atom_site_occupancy
_atom_site_symmetry_multiplicity
_atom_site_calc_flag
_atom_site_refinement_flags
_atom_site_disorder_assembly
_atom_site_disorder_group
C1 C 0.2459(2) 0.7956(3) 0.06826(18) 0.0374(8) Uani 1 1 d . . .
C2 C 0.2643(2) 0.4554(3) 0.20790(15) 0.0322(7) Uani 1 1 d . . .
C3 C 0.2054(2) 0.8661(3) 0.29862(16) 0.0377(8) Uani 1 1 d . . .
H3A H 0.2155 0.9548 0.2908 0.045 Uiso 1 1 calc R . .
H3B H 0.1594 0.8572 0.3358 0.045 Uiso 1 1 calc R . .
C4 C 0.2935(2) 0.8076(3) 0.32322(15) 0.0361(8) Uani 1 1 d . . .
H4A H 0.2829 0.7636 0.3679 0.043 Uiso 1 1 calc R . .
H4B H 0.3388 0.8728 0.3324 0.043 Uiso 1 1 calc R . .
C6 C 0.5234(2) 0.7790(3) 0.14789(17) 0.0419(8) Uani 1 1 d . . .
H6A H 0.5774 0.7356 0.1315 0.063 Uiso 1 1 calc R . .
H6B H 0.5203 0.7735 0.1992 0.063 Uiso 1 1 calc R . .
H6C H 0.5269 0.8654 0.1339 0.063 Uiso 1 1 calc R . .
C7 C 0.4400(2) 0.7242(3) 0.01469(16) 0.0496(9) Uani 1 1 d . . .
H7A H 0.4990 0.6891 0.0025 0.074 Uiso 1 1 calc R . .
H7B H 0.4386 0.8111 0.0015 0.074 Uiso 1 1 calc R . .
H7C H 0.3919 0.6802 -0.0107 0.074 Uiso 1 1 calc R . .
C8 C 0.4446(2) 0.5473(3) 0.12134(17) 0.0414(8) Uani 1 1 d . . .
H8A H 0.5050 0.5275 0.1034 0.062 Uiso 1 1 calc R . .
H8B H 0.3988 0.4992 0.0958 0.062 Uiso 1 1 calc R . .
H8C H 0.4421 0.5274 0.1715 0.062 Uiso 1 1 calc R . .
C9 C -0.02057(19) 0.5803(3) 0.20716(16) 0.0355(8) Uani 1 1 d . . .
H9A H -0.0711 0.5751 0.1735 0.053 Uiso 1 1 calc R . .
H9B H -0.0178 0.6632 0.2269 0.053 Uiso 1 1 calc R . .
H9C H -0.0298 0.5208 0.2451 0.053 Uiso 1 1 calc R . .
C10 C 0.0671(2) 0.6246(3) 0.07911(15) 0.0375(8) Uani 1 1 d . . .
H10A H 0.0089 0.5987 0.0587 0.056 Uiso 1 1 calc R . .
H10B H 0.1162 0.6038 0.0468 0.056 Uiso 1 1 calc R . .
H10C H 0.0663 0.7134 0.0870 0.056 Uiso 1 1 calc R . .
C11 C 0.0696(2) 0.3867(3) 0.13639(17) 0.0401(8) Uani 1 1 d . . .
H11A H 0.0128 0.3787 0.1096 0.060 Uiso 1 1 calc R . .
H11B H 0.0670 0.3349 0.1784 0.060 Uiso 1 1 calc R . .
H11C H 0.1205 0.3606 0.1071 0.060 Uiso 1 1 calc R . .
C12 C 0.0931(2) 0.6162(3) 0.38043(16) 0.0408(8) Uani 1 1 d . . .
H12A H 0.0773 0.5680 0.4220 0.061 Uiso 1 1 calc R . .
H12B H 0.0378 0.6366 0.3540 0.061 Uiso 1 1 calc R . .
H12C H 0.1237 0.6920 0.3951 0.061 Uiso 1 1 calc R . .
C13 C 0.2634(2) 0.4904(3) 0.38333(16) 0.0403(8) Uani 1 1 d . . .
H13A H 0.2401 0.4586 0.4278 0.060 Uiso 1 1 calc R . .
H13B H 0.2991 0.5647 0.3923 0.060 Uiso 1 1 calc R . .
H13C H 0.3019 0.4283 0.3613 0.060 Uiso 1 1 calc R . .
C14 C 0.1117(2) 0.3782(3) 0.32496(16) 0.0413(8) Uani 1 1 d . . .
H14A H 0.1047 0.3498 0.3735 0.062 Uiso 1 1 calc R . .
H14B H 0.1480 0.3187 0.2987 0.062 Uiso 1 1 calc R . .
H14C H 0.0518 0.3862 0.3027 0.062 Uiso 1 1 calc R . .
C15 C 0.2228(2) 1.0736(3) 0.1432(2) 0.0552(10) Uani 1 1 d . . .
H15A H 0.2413 1.1595 0.1381 0.083 Uiso 1 1 calc R . .
H15B H 0.1863 1.0647 0.1857 0.083 Uiso 1 1 calc R . .
H15C H 0.1867 1.0489 0.1021 0.083 Uiso 1 1 calc R . .
C16 C 0.3857(2) 1.0343(3) 0.07407(18) 0.0543(10) Uani 1 1 d . . .
H16A H 0.3868 1.1242 0.0754 0.081 Uiso 1 1 calc R . .
H16B H 0.3554 1.0070 0.0308 0.081 Uiso 1 1 calc R . .
H16C H 0.4479 1.0029 0.0753 0.081 Uiso 1 1 calc R . .
C17 C 0.3880(2) 1.0480(3) 0.22172(18) 0.0529(10) Uani 1 1 d . . .
H17A H 0.4004 1.1338 0.2098 0.079 Uiso 1 1 calc R . .
H17B H 0.4454 1.0041 0.2287 0.079 Uiso 1 1 calc R . .
H17C H 0.3526 1.0446 0.2650 0.079 Uiso 1 1 calc R . .
Fe1 Fe 0.29089(3) 0.77592(4) 0.15228(2) 0.02704(12) Uani 1 1 d . . .
Fe2 Fe 0.21236(3) 0.59831(4) 0.22076(2) 0.02524(11) Uani 1 1 d . . .
H1 H 0.2536(18) 0.633(2) 0.1456(13) 0.036(8) Uiso 1 1 d . . .
O1 O 0.22066(16) 0.8090(2) 0.01085(12) 0.0589(7) Uani 1 1 d . . .
O2 O 0.29722(15) 0.3604(2) 0.20118(12) 0.0474(6) Uani 1 1 d . . .
P1 P 0.42231(5) 0.70950(8) 0.10898(4) 0.0331(2) Uani 1 1 d . . .
P2 P 0.08556(5) 0.54610(7) 0.16243(4) 0.02820(19) Uani 1 1 d . . .
P3 P 0.16879(5) 0.52687(7) 0.32486(4) 0.0307(2) Uani 1 1 d . . .
P4 P 0.32376(6) 0.97612(8) 0.15027(5) 0.0374(2) Uani 1 1 d . . .
S1 S 0.16223(5) 0.79625(6) 0.21716(4) 0.02961(18) Uani 1 1 d . . .
S2 S 0.33859(5) 0.70052(7) 0.25881(4) 0.02886(18) Uani 1 1 d . . .
P5 P 0.2493(2) 0.1158(3) 0.45761(17) 0.0322(5) Uani 0.668(4) 1 d PDU A 1
F1 F 0.2449(4) 0.1595(6) 0.3769(2) 0.0508(12) Uani 0.668(4) 1 d PDU A 1
F2 F 0.2528(4) 0.0713(6) 0.5375(2) 0.0500(12) Uani 0.668(4) 1 d PDU A 1
F3 F 0.1790(5) 0.0082(7) 0.4388(2) 0.0452(11) Uani 0.668(4) 1 d PDU A 1
F4 F 0.3202(5) 0.2232(6) 0.4763(3) 0.0470(12) Uani 0.668(4) 1 d PDU A 1
F5 F 0.3329(5) 0.0270(6) 0.4400(3) 0.0457(11) Uani 0.668(4) 1 d PDU A 1
F6 F 0.1660(4) 0.2060(7) 0.4744(3) 0.0472(11) Uani 0.668(4) 1 d PDU A 1
P6 P 0.2540(8) 0.1116(9) 0.4594(6) 0.0413(13) Uani 0.172(9) 1 d PDU B 2
F7 F 0.2577(12) 0.1295(15) 0.3757(5) 0.040(2) Uani 0.172(9) 1 d PDU B 2
F8 F 0.2525(13) 0.0943(15) 0.5427(5) 0.044(2) Uani 0.172(9) 1 d PDU B 2
F9 F 0.3557(8) 0.0587(15) 0.4575(8) 0.043(2) Uani 0.172(9) 1 d PDU B 2
F10 F 0.1520(7) 0.1632(16) 0.4617(9) 0.042(2) Uani 0.172(9) 1 d PDU B 2
F11 F 0.2144(12) -0.0246(10) 0.4489(8) 0.043(2) Uani 0.172(9) 1 d PDU B 2
F12 F 0.2930(11) 0.2484(10) 0.4687(9) 0.042(2) Uani 0.172(9) 1 d PDU B 2
P7 P 0.2502(7) 0.1160(9) 0.4627(6) 0.0417(13) Uani 0.160(10) 1 d PDU C 3
F13 F 0.2587(12) 0.1758(15) 0.3860(6) 0.043(2) Uani 0.160(10) 1 d PDU C 3
F14 F 0.2404(12) 0.0564(15) 0.5390(7) 0.043(2) Uani 0.160(10) 1 d PDU C 3
F15 F 0.1578(9) 0.0502(18) 0.4381(9) 0.042(2) Uani 0.160(10) 1 d PDU C 3
F16 F 0.3428(8) 0.1814(18) 0.4876(8) 0.043(2) Uani 0.160(10) 1 d PDU C 3
F17 F 0.3074(12) -0.0013(13) 0.4377(10) 0.045(2) Uani 0.160(10) 1 d PDU C 3
F18 F 0.1934(12) 0.2343(13) 0.4872(9) 0.043(2) Uani 0.160(10) 1 d PDU C 3

loop_
_atom_site_aniso_label
_atom_site_aniso_U_11
_atom_site_aniso_U_22
_atom_site_aniso_U_33
_atom_site_aniso_U_23
_atom_site_aniso_U_13
_atom_site_aniso_U_12
C1 0.0313(19) 0.0367(19) 0.044(2) 0.0113(16) -0.0006(16) -0.0096(15)
C2 0.0329(19) 0.0336(19) 0.0302(18) 0.0005(14) -0.0003(14) -0.0036(16)
C3 0.038(2) 0.0317(18) 0.044(2) -0.0103(15) -0.0001(16) -0.0013(15)
C4 0.040(2) 0.0321(18) 0.0361(19) -0.0108(14) -0.0064(15) -0.0018(15)
C6 0.0268(18) 0.048(2) 0.051(2) -0.0063(17) 0.0004(16) -0.0040(16)
C7 0.047(2) 0.063(3) 0.039(2) -0.0071(18) 0.0064(17) -0.0095(19)
C8 0.0322(19) 0.042(2) 0.050(2) -0.0072(17) 0.0031(16) 0.0048(16)
C9 0.0288(18) 0.0346(18) 0.0431(19) -0.0004(15) -0.0016(15) -0.0019(14)
C10 0.0303(18) 0.043(2) 0.0389(19) 0.0029(15) -0.0078(14) -0.0065(15)
C11 0.040(2) 0.0329(19) 0.047(2) -0.0051(16) -0.0003(16) -0.0093(15)
C12 0.041(2) 0.049(2) 0.0323(18) 0.0017(16) 0.0003(15) 0.0063(17)
C13 0.041(2) 0.042(2) 0.0373(19) 0.0029(16) -0.0049(15) 0.0071(16)
C14 0.041(2) 0.039(2) 0.044(2) 0.0132(16) -0.0037(16) -0.0054(16)
C15 0.051(2) 0.0286(19) 0.086(3) 0.0044(19) -0.005(2) 0.0043(17)
C16 0.055(2) 0.044(2) 0.064(2) 0.0177(19) -0.0043(19) -0.0140(18)
C17 0.054(2) 0.038(2) 0.067(3) -0.0058(18) -0.0091(19) -0.0161(18)
Fe1 0.0243(2) 0.0250(2) 0.0317(3) 0.00063(19) -0.00351(18) -0.00271(19)
Fe2 0.0241(2) 0.0223(2) 0.0293(2) -0.00063(18) -0.00136(18) 0.00015(19)
O1 0.0617(17) 0.0736(18) 0.0410(15) 0.0247(13) -0.0182(13) -0.0228(14)
O2 0.0498(15) 0.0288(13) 0.0635(16) -0.0039(12) 0.0018(12) 0.0109(12)
P1 0.0268(5) 0.0382(5) 0.0343(5) -0.0030(4) 0.0010(4) -0.0056(4)
P2 0.0255(4) 0.0261(4) 0.0330(5) -0.0008(3) -0.0011(3) -0.0033(3)
P3 0.0299(5) 0.0301(5) 0.0320(5) 0.0028(4) -0.0016(4) 0.0021(4)
P4 0.0356(5) 0.0275(5) 0.0489(6) 0.0035(4) -0.0059(4) -0.0074(4)
S1 0.0256(4) 0.0233(4) 0.0399(5) -0.0027(3) -0.0029(3) 0.0022(3)
S2 0.0258(4) 0.0293(4) 0.0314(4) -0.0025(3) -0.0036(3) 0.0006(3)
P5 0.0297(9) 0.0366(9) 0.0305(9) 0.0025(8) 0.0024(8) 0.0017(8)
F1 0.060(2) 0.055(3) 0.0379(19) 0.0081(18) 0.0020(17) 0.002(2)
F2 0.049(2) 0.069(3) 0.0327(19) 0.0114(18) 0.0005(18) 0.002(2)
F3 0.042(2) 0.044(2) 0.0496(18) 0.0052(19) -0.0107(19) -0.0069(18)
F4 0.043(2) 0.039(2) 0.059(2) 0.0005(19) -0.0130(19) -0.0011(17)
F5 0.034(2) 0.044(2) 0.060(2) -0.0101(19) 0.001(2) 0.0065(17)
F6 0.038(2) 0.054(2) 0.050(2) -0.0097(19) -0.0045(17) 0.0105(18)
P6 0.038(2) 0.044(2) 0.041(2) 0.001(2) -0.003(2) 0.003(2)
F7 0.046(4) 0.042(4) 0.033(4) 0.004(4) 0.000(4) 0.004(4)
F8 0.043(4) 0.054(4) 0.035(4) 0.006(4) -0.002(4) 0.003(4)
F9 0.038(4) 0.043(4) 0.046(4) -0.001(4) -0.001(4) 0.007(4)
F10 0.036(4) 0.047(4) 0.044(4) -0.007(4) -0.006(4) 0.007(4)
F11 0.039(4) 0.042(4) 0.047(4) 0.001(4) -0.007(4) -0.001(4)
F12 0.038(4) 0.040(4) 0.046(4) 0.002(4) -0.014(4) 0.002(4)
P7 0.038(2) 0.045(2) 0.042(2) 0.001(2) -0.003(2) 0.002(2)
F13 0.044(4) 0.048(4) 0.035(4) 0.012(4) -0.004(4) -0.001(4)
F14 0.040(4) 0.053(4) 0.036(4) 0.008(4) -0.005(4) 0.000(4)
F15 0.036(4) 0.040(4) 0.048(4) 0.004(4) -0.008(4) 0.002(4)
F16 0.038(4) 0.040(4) 0.049(4) 0.004(4) -0.010(4) -0.002(4)
F17 0.037(4) 0.046(4) 0.051(4) -0.005(4) -0.001(4) 0.008(4)
F18 0.039(4) 0.045(4) 0.045(4) -0.004(4) -0.008(4) 0.003(4)

loop_
_geom_bond_atom_site_label_1
_geom_bond_atom_site_label_2
_geom_bond_distance
_geom_bond_site_symmetry_2
_geom_bond_publ_flag
C1 O1 1.160(3) . ?
C1 Fe1 1.738(3) . ?
C2 O2 1.152(3) . ?
C2 Fe2 1.754(3) . ?
C3 C4 1.516(4) . ?
C3 S1 1.835(3) . ?
C3 H3A 0.9900 . ?
C3 H3B 0.9900 . ?
C4 S2 1.823(3) . ?
C4 H4A 0.9900 . ?
C4 H4B 0.9900 . ?
C6 P1 1.823(3) . ?
C6 H6A 0.9800 . ?
C6 H6B 0.9800 . ?
C6 H6C 0.9800 . ?
C7 P1 1.822(3) . ?
C7 H7A 0.9800 . ?
C7 H7B 0.9800 . ?
C7 H7C 0.9800 . ?
C8 P1 1.814(3) . ?
C8 H8A 0.9800 . ?
C8 H8B 0.9800 . ?
C8 H8C 0.9800 . ?
C9 P2 1.826(3) . ?
C9 H9A 0.9800 . ?
C9 H9B 0.9800 . ?
C9 H9C 0.9800 . ?
C10 P2 1.819(3) . ?
C10 H10A 0.9800 . ?
C10 H10B 0.9800 . ?
C10 H10C 0.9800 . ?
C11 P2 1.822(3) . ?
C11 H11A 0.9800 . ?
C11 H11B 0.9800 . ?
C11 H11C 0.9800 . ?
C12 P3 1.825(3) . ?
C12 H12A 0.9800 . ?
C12 H12B 0.9800 . ?
C12 H12C 0.9800 . ?
C13 P3 1.820(3) . ?
C13 H13A 0.9800 . ?
C13 H13B 0.9800 . ?
C13 H13C 0.9800 . ?
C14 P3 1.826(3) . ?
C14 H14A 0.9800 . ?
C14 H14B 0.9800 . ?
C14 H14C 0.9800 . ?
C15 P4 1.833(3) . ?
C15 H15A 0.9800 . ?
C15 H15B 0.9800 . ?
C15 H15C 0.9800 . ?
C16 P4 1.833(3) . ?
C16 H16A 0.9800 . ?
C16 H16B 0.9800 . ?
C16 H16C 0.9800 . ?
C17 P4 1.826(3) . ?
C17 H17A 0.9800 . ?
C17 H17B 0.9800 . ?
C17 H17C 0.9800 . ?
Fe1 P1 2.2330(11) . ?
Fe1 P4 2.2357(12) . ?
Fe1 S1 2.2833(11) . ?
Fe1 S2 2.2916(10) . ?
Fe1 Fe2 2.6102(8) . ?
Fe1 H1 1.65(3) . ?
Fe2 P3 2.2282(11) . ?
Fe2 P2 2.2388(10) . ?
Fe2 S2 2.2811(10) . ?
Fe2 S1 2.2814(11) . ?
Fe2 H1 1.61(2) . ?
P5 F2 1.596(3) . ?
P5 F3 1.603(4) . ?
P5 F5 1.606(3) . ?
P5 F6 1.607(3) . ?
P5 F4 1.607(4) . ?
P5 F1 1.608(3) . ?
P6 F8 1.597(7) . ?
P6 F7 1.605(7) . ?
P6 F10 1.606(9) . ?
P6 F11 1.607(8) . ?
P6 F12 1.608(8) . ?
P6 F9 1.608(9) . ?
P7 F14 1.599(7) . ?
P7 F13 1.604(7) . ?
P7 F15 1.606(8) . ?
P7 F17 1.606(7) . ?
P7 F16 1.608(8) . ?
P7 F18 1.609(7) . ?
